data_4075691
loop_
_publ_author_name
'Lindsell, W. Edward'
'Palmer, Daniel D.'
'Preston, Peter N.'
'Rosair, Georgina M.'
'Jones, Ray V. H.'
'Whitton, Alan J.'

_publ_section_title
;
 Investigations of Benzyl and Aryl Palladium Complexes with Pendant
 Hydroxy Substituents and Their Transformation into Benzolactones on
 Carbonylation
;
_journal_issue 6
_journal_name_full Organometallics
_journal_page_first 1119
_journal_paper_doi 10.1021/om049131p
_journal_volume 24
_journal_year 2005
_chemical_formula_moiety 'C44 H39 I O P2 Pd'
_chemical_formula_sum 'C44 H39 I O P2 Pd'
_chemical_formula_weight 884.49
_chemical_name_systematic
; 
 ? 
;
_space_group_IT_number 2
_symmetry_cell_setting triclinic
_symmetry_space_group_name_Hall '-P 1'
_symmetry_space_group_name_H-M 'P -1'
_atom_sites_solution_hydrogens geom
_atom_sites_solution_primary direct
_atom_sites_solution_secondary difmap
_audit_creation_method SHELXL-97
_cell_angle_alpha 75.34(2)
_cell_angle_beta 88.90(2)
_cell_angle_gamma 89.17(2)
_cell_formula_units_Z 4
_cell_length_a 10.848(2)
_cell_length_b 14.295(3)
_cell_length_c 24.476(5)
_cell_measurement_reflns_used 38
_cell_measurement_temperature 100(2)
_cell_measurement_theta_max 12.37
_cell_measurement_theta_min 4.50
_cell_volume 3671.1(13)
_computing_cell_refinement 'Bruker XSCANS'
_computing_data_collection 'Bruker XSCANS'
_computing_data_reduction 'Bruker SHELXTL'
_computing_molecular_graphics 'Bruker SHELXTL'
_computing_publication_material 'Bruker SHELXTL'
_computing_structure_refinement 'SHELXL-97 (Sheldrick, 1997)'
_computing_structure_solution 'SHELXS-97 (Sheldrick, 1990)'
_diffrn_ambient_temperature 100(2)
_diffrn_measured_fraction_theta_full 0.987
_diffrn_measured_fraction_theta_max 0.300
_diffrn_measurement_device_type 'Bruker P4'
_diffrn_measurement_method '\w scans'
_diffrn_radiation_monochromator graphite
_diffrn_radiation_source 'fine-focus sealed tube'
_diffrn_radiation_type MoK\a
_diffrn_radiation_wavelength 0.71073
_diffrn_reflns_av_R_equivalents 0.0541
_diffrn_reflns_av_sigmaI/netI 0.0678
_diffrn_reflns_limit_h_max 0
_diffrn_reflns_limit_h_min -12
_diffrn_reflns_limit_k_max 16
_diffrn_reflns_limit_k_min -16
_diffrn_reflns_limit_l_max 29
_diffrn_reflns_limit_l_min -29
_diffrn_reflns_number 28233
_diffrn_reflns_theta_full 25.00
_diffrn_reflns_theta_max 38.90
_diffrn_reflns_theta_min 1.88
_diffrn_standards_decay_% 0
_diffrn_standards_interval_count 97
_diffrn_standards_number 3
_exptl_absorpt_coefficient_mu 1.468
_exptl_absorpt_correction_T_max 0.8821
_exptl_absorpt_correction_T_min 0.5398
_exptl_absorpt_correction_type psi-scan
_exptl_absorpt_process_details 'North et al., 1968'
_exptl_crystal_colour COLOURLESS
_exptl_crystal_density_diffrn 1.591
_exptl_crystal_density_method 'not measured'
_exptl_crystal_description PLATE
_exptl_crystal_F_000 1761.0
_exptl_crystal_size_max 0.20
_exptl_crystal_size_mid 0.10
_exptl_crystal_size_min 0.04
_refine_diff_density_max 4.201
_refine_diff_density_min -3.348
_refine_diff_density_rms 0.311
_refine_ls_extinction_method none
_refine_ls_goodness_of_fit_ref 2.438
_refine_ls_hydrogen_treatment mixed
_refine_ls_matrix_type full
_refine_ls_number_parameters 437
_refine_ls_number_reflns 12743
_refine_ls_number_restraints 0
_refine_ls_restrained_S_all 2.438
_refine_ls_R_factor_all 0.1260
_refine_ls_R_factor_gt 0.1129
_refine_ls_shift/su_max 0.000
_refine_ls_shift/su_mean 0.000
_refine_ls_structure_factor_coef Fsqd
_refine_ls_weighting_details 'calc w=1/[\s^2^(Fo^2^)+(0.0500P)^2^+15.0000P] where P=(Fo^2^+2Fc^2^)/3'
_refine_ls_weighting_scheme calc
_refine_ls_wR_factor_gt 0.2677
_refine_ls_wR_factor_ref 0.2702
_reflns_number_gt 11103
_reflns_number_total 12743
_reflns_threshold_expression >2sigma(I)
_cod_data_source_file om049131psi20041109_111226.cif
_cod_data_source_block 17no_solvent
_cod_depositor_comments
;
The following automatic conversions were performed:

'_symmetry_cell_setting' value 'Triclinic' changed to 'triclinic'
according to /home/saulius/struct/CIF-dictionaries/cif_core.dic
dictionary named 'cif_core.dic' version 2.4.1 from 2010-06-29.

Automatic conversion script
Id: cif_fix_values 1715 2011-07-08 13:25:40Z adriana 
;
_cod_original_sg_symbol_H-M P-1
_cod_database_code 4075691

loop_
_symmetry_equiv_pos_as_xyz
'x, y, z'
'-x, -y, -z'

loop_
_atom_site_label
_atom_site_type_symbol
_atom_site_fract_x
_atom_site_fract_y
_atom_site_fract_z
_atom_site_U_iso_or_equiv
_atom_site_adp_type
_atom_site_occupancy
_atom_site_symmetry_multiplicity
_atom_site_calc_flag
_atom_site_refinement_flags
_atom_site_disorder_assembly
_atom_site_disorder_group
Pd1A Pd 0.03672(8) 0.79353(7) 0.24618(4) 0.0099(2) Uani 1 1 d . . .
P1A P 0.0105(3) 0.8409(2) 0.14894(13) 0.0099(6) Uani 1 1 d . . .
P2A P 0.0592(3) 0.7354(2) 0.34424(14) 0.0110(6) Uani 1 1 d . . .
I1A I -0.12021(8) 0.93479(7) 0.25902(4) 0.0206(2) Uani 1 1 d . . .
C1A C 0.1384(11) 0.6839(9) 0.2320(5) 0.012(3) Uiso 1 1 d . . .
C2A C 0.0776(12) 0.5965(10) 0.2301(6) 0.015(3) Uiso 1 1 d . . .
H2AA H -0.0092 0.5934 0.2361 0.018 Uiso 1 1 calc R . .
C3A C 0.1363(12) 0.5185(10) 0.2203(6) 0.017(3) Uiso 1 1 d . . .
H3AA H 0.0918 0.4620 0.2197 0.020 Uiso 1 1 calc R . .
C4A C 0.2651(13) 0.5222(11) 0.2108(6) 0.023(3) Uiso 1 1 d . . .
H4AA H 0.3097 0.4667 0.2065 0.028 Uiso 1 1 calc R . .
C5A C 0.3263(13) 0.6099(11) 0.2077(6) 0.020(3) Uiso 1 1 d . . .
H5AA H 0.4114 0.6148 0.1976 0.024 Uiso 1 1 calc R . .
C6A C 0.2660(12) 0.6888(10) 0.2190(6) 0.014(3) Uiso 1 1 d . . .
C7A C 0.3388(13) 0.7814(11) 0.2149(6) 0.019(3) Uiso 1 1 d . . .
H7AA H 0.2810 0.8371 0.2060 0.022 Uiso 1 1 calc R . .
H7AB H 0.3988 0.7896 0.1831 0.022 Uiso 1 1 calc R . .
C8A C 0.4097(15) 0.7836(13) 0.2692(7) 0.031(4) Uiso 1 1 d . . .
H8AA H 0.4642 0.8405 0.2611 0.037 Uiso 1 1 calc R . .
H8AB H 0.3499 0.7902 0.2991 0.037 Uiso 1 1 calc R . .
C9A C 0.1894(12) 0.6562(10) 0.3742(6) 0.014(3) Uiso 1 1 d . . .
C10A C 0.2043(12) 0.5663(10) 0.3597(6) 0.017(3) Uiso 1 1 d . . .
H10A H 0.1471 0.5488 0.3352 0.020 Uiso 1 1 calc R . .
C11A C 0.2998(13) 0.5047(11) 0.3804(6) 0.020(3) Uiso 1 1 d . . .
H11A H 0.3091 0.4453 0.3699 0.024 Uiso 1 1 calc R . .
C12A C 0.3838(12) 0.5292(10) 0.4171(6) 0.018(3) Uiso 1 1 d . . .
H12A H 0.4502 0.4867 0.4318 0.021 Uiso 1 1 calc R . .
C13A C 0.3687(13) 0.6170(11) 0.4318(6) 0.019(3) Uiso 1 1 d . . .
H13A H 0.4254 0.6339 0.4567 0.023 Uiso 1 1 calc R . .
C14A C 0.2714(12) 0.6805(10) 0.4104(6) 0.017(3) Uiso 1 1 d . . .
H14A H 0.2621 0.7399 0.4209 0.021 Uiso 1 1 calc R . .
C15A C 0.0638(11) 0.8371(9) 0.3778(5) 0.012(2) Uiso 1 1 d . . .
C16A C 0.1511(12) 0.9106(10) 0.3555(6) 0.014(3) Uiso 1 1 d . . .
H16A H 0.2097 0.9043 0.3272 0.017 Uiso 1 1 calc R . .
C17A C 0.1475(13) 0.9932(11) 0.3768(6) 0.020(3) Uiso 1 1 d . . .
H17A H 0.2081 1.0416 0.3643 0.024 Uiso 1 1 calc R . .
C18A C 0.0613(12) 1.0058(11) 0.4144(6) 0.019(3) Uiso 1 1 d . . .
H18A H 0.0588 1.0639 0.4265 0.023 Uiso 1 1 calc R . .
C19A C -0.0268(12) 0.9321(10) 0.4361(6) 0.018(3) Uiso 1 1 d . . .
H19A H -0.0876 0.9400 0.4631 0.022 Uiso 1 1 calc R . .
C20A C -0.0217(12) 0.8491(10) 0.4171(6) 0.015(3) Uiso 1 1 d . . .
H20A H -0.0793 0.7991 0.4317 0.019 Uiso 1 1 calc R . .
C21A C -0.0719(11) 0.6657(10) 0.3800(5) 0.013(3) Uiso 1 1 d . . .
C22A C -0.0607(12) 0.6108(10) 0.4351(6) 0.014(3) Uiso 1 1 d . . .
H22A H 0.0177 0.6023 0.4524 0.017 Uiso 1 1 calc R . .
C23A C -0.1657(12) 0.5674(10) 0.4655(6) 0.015(3) Uiso 1 1 d . . .
H23A H -0.1588 0.5293 0.5033 0.018 Uiso 1 1 calc R . .
C24A C -0.2797(12) 0.5814(10) 0.4392(6) 0.016(3) Uiso 1 1 d . . .
H24A H -0.3510 0.5544 0.4600 0.019 Uiso 1 1 calc R . .
C25A C -0.2920(13) 0.6336(11) 0.3835(6) 0.020(3) Uiso 1 1 d . . .
H25A H -0.3699 0.6392 0.3657 0.023 Uiso 1 1 calc R . .
C26A C -0.1876(11) 0.6782(10) 0.3537(6) 0.014(3) Uiso 1 1 d . . .
H26A H -0.1949 0.7166 0.3160 0.016 Uiso 1 1 calc R . .
C27A C 0.0137(11) 0.9699(9) 0.1206(5) 0.011(2) Uiso 1 1 d . . .
C28A C 0.0989(12) 1.0240(10) 0.1430(6) 0.017(3) Uiso 1 1 d . . .
H28A H 0.1436 0.9927 0.1756 0.021 Uiso 1 1 calc R . .
C29A C 0.1187(13) 1.1201(11) 0.1186(6) 0.021(3) Uiso 1 1 d . . .
H29A H 0.1801 1.1538 0.1329 0.025 Uiso 1 1 calc R . .
C30A C 0.0482(13) 1.1680(11) 0.0728(6) 0.021(3) Uiso 1 1 d . . .
H30A H 0.0611 1.2348 0.0563 0.025 Uiso 1 1 calc R . .
C31A C -0.0397(13) 1.1199(11) 0.0512(6) 0.022(3) Uiso 1 1 d . . .
H31A H -0.0880 1.1539 0.0204 0.027 Uiso 1 1 calc R . .
C32A C -0.0588(12) 1.0206(10) 0.0745(6) 0.015(3) Uiso 1 1 d . . .
H32A H -0.1198 0.9875 0.0595 0.018 Uiso 1 1 calc R . .
C33A C -0.1356(11) 0.7976(10) 0.1296(5) 0.013(3) Uiso 1 1 d . . .
C34A C -0.2232(13) 0.7587(11) 0.1723(6) 0.023(3) Uiso 1 1 d . . .
H34A H -0.2045 0.7555 0.2104 0.027 Uiso 1 1 calc R . .
C35A C -0.3342(13) 0.7253(11) 0.1603(6) 0.022(3) Uiso 1 1 d . . .
H35A H -0.3922 0.7001 0.1897 0.027 Uiso 1 1 calc R . .
C36A C -0.3605(15) 0.7287(12) 0.1064(7) 0.028(3) Uiso 1 1 d . . .
H36A H -0.4384 0.7063 0.0982 0.034 Uiso 1 1 calc R . .
C37A C -0.2759(14) 0.7645(12) 0.0613(7) 0.028(3) Uiso 1 1 d . . .
H37A H -0.2963 0.7655 0.0236 0.034 Uiso 1 1 calc R . .
C38A C -0.1633(13) 0.7981(11) 0.0732(6) 0.020(3) Uiso 1 1 d . . .
H38A H -0.1047 0.8213 0.0437 0.024 Uiso 1 1 calc R . .
C39A C 0.1246(11) 0.7999(10) 0.1039(5) 0.012(3) Uiso 1 1 d . . .
C40A C 0.1169(12) 0.7070(10) 0.0953(6) 0.016(3) Uiso 1 1 d . . .
H40A H 0.0498 0.6665 0.1112 0.019 Uiso 1 1 calc R . .
C41A C 0.2073(13) 0.6737(12) 0.0636(6) 0.024(3) Uiso 1 1 d . . .
H41A H 0.2022 0.6105 0.0581 0.029 Uiso 1 1 calc R . .
C42A C 0.3050(12) 0.7328(11) 0.0400(6) 0.019(3) Uiso 1 1 d . . .
H42A H 0.3669 0.7100 0.0184 0.023 Uiso 1 1 calc R . .
C43A C 0.3119(13) 0.8252(11) 0.0481(6) 0.022(3) Uiso 1 1 d . . .
H43A H 0.3783 0.8659 0.0316 0.027 Uiso 1 1 calc R . .
C44A C 0.2244(12) 0.8580(10) 0.0794(6) 0.015(3) Uiso 1 1 d . . .
H44A H 0.2309 0.9213 0.0848 0.019 Uiso 1 1 calc R . .
O1A O 0.4810(9) 0.6990(8) 0.2887(4) 0.025(2) Uiso 1 1 d . . .
H1AA H 0.5193 0.7025 0.3176 0.038 Uiso 1 1 calc R . .
Pd1B Pd 0.51661(8) 0.21781(7) 0.25335(4) 0.0090(2) Uani 1 1 d . . .
P1B P 0.5025(3) 0.1662(2) 0.35100(13) 0.0100(6) Uani 1 1 d . . .
P2B P 0.5414(3) 0.2713(2) 0.15523(13) 0.0099(6) Uani 1 1 d . . .
I1B I 0.34723(8) 0.08615(7) 0.24288(4) 0.0185(2) Uani 1 1 d . . .
C1B C 0.6299(12) 0.3219(10) 0.2660(6) 0.016(3) Uiso 1 1 d . . .
C2B C 0.5754(13) 0.4057(11) 0.2718(6) 0.021(3) Uiso 1 1 d . . .
H2BA H 0.4884 0.4135 0.2688 0.025 Uiso 1 1 calc R . .
C3B C 0.6480(12) 0.4813(11) 0.2823(6) 0.019(3) Uiso 1 1 d . . .
H3BA H 0.6103 0.5397 0.2863 0.022 Uiso 1 1 calc R . .
C4B C 0.7728(12) 0.4686(11) 0.2865(6) 0.019(3) Uiso 1 1 d . . .
H4BA H 0.8221 0.5188 0.2932 0.023 Uiso 1 1 calc R . .
C5B C 0.8279(13) 0.3844(11) 0.2812(6) 0.019(3) Uiso 1 1 d . . .
H5BA H 0.9144 0.3757 0.2859 0.023 Uiso 1 1 calc R . .
C6B C 0.7577(11) 0.3112(10) 0.2689(5) 0.013(3) Uiso 1 1 d . B .
C7B C 0.8206(12) 0.2158(10) 0.2618(6) 0.017(3) Uiso 1 1 d . . .
H7BA H 0.8478 0.1774 0.2993 0.021 Uiso 1 1 calc R A 1
H7BB H 0.7587 0.1773 0.2480 0.021 Uiso 1 1 calc R A 1
C8B C 0.9274(17) 0.2317(15) 0.2225(8) 0.018(4) Uiso 0.70 1 d P B 1
H8BA H 0.9404 0.1728 0.2088 0.022 Uiso 1 1 calc R . .
H8BB H 0.9066 0.2852 0.1894 0.022 Uiso 1 1 calc R . .
C8BA C 0.946(4) 0.193(3) 0.2854(17) 0.010(8) Uiso 0.30 1 d P B 2
H8B1 H 0.9647 0.1236 0.2905 0.012 Uiso 0.25 1 calc PR B 2
H8B2 H 0.9495 0.2078 0.3228 0.012 Uiso 0.25 1 calc PR B 2
C9B C 0.6727(11) 0.3492(10) 0.1258(5) 0.012(2) Uiso 1 1 d . . .
C10B C 0.7633(11) 0.3214(10) 0.0923(5) 0.014(3) Uiso 1 1 d . . .
H10B H 0.7576 0.2612 0.0828 0.017 Uiso 1 1 calc R . .
C11B C 0.8640(12) 0.3829(10) 0.0723(6) 0.018(3) Uiso 1 1 d . . .
H11B H 0.9246 0.3646 0.0484 0.022 Uiso 1 1 calc R . .
C12B C 0.8755(13) 0.4696(11) 0.0873(6) 0.020(3) Uiso 1 1 d . . .
H12B H 0.9448 0.5097 0.0749 0.024 Uiso 1 1 calc R . .
C13B C 0.7835(13) 0.4965(11) 0.1207(6) 0.021(3) Uiso 1 1 d . . .
H13B H 0.7889 0.5568 0.1301 0.025 Uiso 1 1 calc R . .
C14B C 0.6837(12) 0.4366(10) 0.1408(6) 0.017(3) Uiso 1 1 d . . .
H14B H 0.6232 0.4552 0.1646 0.021 Uiso 1 1 calc R . .
C15B C 0.4116(11) 0.3395(10) 0.1172(5) 0.012(3) Uiso 1 1 d . . .
C16B C 0.2956(12) 0.3312(10) 0.1437(6) 0.016(3) Uiso 1 1 d . . .
H16B H 0.2868 0.2978 0.1824 0.019 Uiso 1 1 calc R . .
C17B C 0.1925(13) 0.3724(10) 0.1130(6) 0.018(3) Uiso 1 1 d . . .
H17B H 0.1137 0.3677 0.1310 0.022 Uiso 1 1 calc R . .
C18B C 0.2052(12) 0.4208(10) 0.0556(6) 0.014(3) Uiso 1 1 d . . .
H18B H 0.1350 0.4463 0.0340 0.017 Uiso 1 1 calc R . .
C19B C 0.3229(12) 0.4308(11) 0.0310(6) 0.020(3) Uiso 1 1 d . . .
H19B H 0.3327 0.4661 -0.0073 0.024 Uiso 1 1 calc R . .
C20B C 0.4255(11) 0.3907(10) 0.0609(5) 0.013(3) Uiso 1 1 d . . .
H20B H 0.5048 0.3978 0.0433 0.015 Uiso 1 1 calc R . .
C21B C 0.5534(11) 0.1676(9) 0.1255(5) 0.012(2) Uiso 1 1 d . . .
C22B C 0.6376(12) 0.0955(10) 0.1470(6) 0.018(3) Uiso 1 1 d . . .
H22B H 0.6954 0.1055 0.1736 0.022 Uiso 1 1 calc R . .
C23B C 0.6415(13) 0.0083(11) 0.1312(6) 0.020(3) Uiso 1 1 d . . .
H23B H 0.7007 -0.0402 0.1469 0.024 Uiso 1 1 calc R . .
C24B C 0.5564(12) -0.0067(11) 0.0917(6) 0.020(3) Uiso 1 1 d . . .
H24B H 0.5580 -0.0656 0.0804 0.024 Uiso 1 1 calc R . .
C25B C 0.4717(13) 0.0634(11) 0.0696(6) 0.021(3) Uiso 1 1 d . . .
H25C H 0.4137 0.0528 0.0432 0.025 Uiso 1 1 calc R . .
C26B C 0.4694(11) 0.1518(9) 0.0855(5) 0.011(2) Uiso 1 1 d . . .
H26B H 0.4112 0.2007 0.0692 0.013 Uiso 1 1 calc R . .
C27B C 0.6219(11) 0.2015(10) 0.3940(5) 0.013(3) Uiso 1 1 d . . .
C28B C 0.6186(13) 0.2957(11) 0.4020(6) 0.021(3) Uiso 1 1 d . . .
H28B H 0.5546 0.3394 0.3857 0.026 Uiso 1 1 calc R . .
C29B C 0.7079(13) 0.3250(12) 0.4335(6) 0.024(3) Uiso 1 1 d . . .
H29B H 0.7056 0.3886 0.4387 0.028 Uiso 1 1 calc R . .
C30B C 0.8021(13) 0.2601(11) 0.4577(6) 0.023(3) Uiso 1 1 d . . .
H30B H 0.8627 0.2796 0.4799 0.027 Uiso 1 1 calc R . .
C31B C 0.8071(13) 0.1664(11) 0.4492(6) 0.021(3) Uiso 1 1 d . . .
H31B H 0.8701 0.1221 0.4659 0.026 Uiso 1 1 calc R . .
C32B C 0.7182(12) 0.1398(11) 0.4162(6) 0.018(3) Uiso 1 1 d . . .
H32B H 0.7235 0.0780 0.4085 0.022 Uiso 1 1 calc R . .
C33B C 0.5078(12) 0.0343(10) 0.3767(6) 0.015(3) Uiso 1 1 d . . .
C34B C 0.5872(12) -0.0157(11) 0.3497(6) 0.019(3) Uiso 1 1 d . . .
H34B H 0.6300 0.0184 0.3165 0.023 Uiso 1 1 calc R . .
C35B C 0.6062(13) -0.1125(11) 0.3690(6) 0.023(3) Uiso 1 1 d . . .
H35B H 0.6646 -0.1450 0.3507 0.027 Uiso 1 1 calc R . .
C36B C 0.5387(14) -0.1642(12) 0.4163(7) 0.025(3) Uiso 1 1 d . . .
H36B H 0.5511 -0.2319 0.4300 0.031 Uiso 1 1 calc R . .
C37B C 0.4541(13) -0.1165(11) 0.4431(6) 0.023(3) Uiso 1 1 d . . .
H37B H 0.4058 -0.1517 0.4741 0.027 Uiso 1 1 calc R . .
C38B C 0.4406(12) -0.0166(10) 0.4242(6) 0.015(3) Uiso 1 1 d . . .
H38B H 0.3859 0.0172 0.4434 0.017 Uiso 1 1 calc R . .
C39B C 0.3610(12) 0.2093(10) 0.3793(6) 0.017(3) Uiso 1 1 d . . .
C40B C 0.2677(12) 0.2496(10) 0.3441(6) 0.018(3) Uiso 1 1 d . . .
H40B H 0.2769 0.2550 0.3047 0.021 Uiso 1 1 calc R . .
C41B C 0.1604(14) 0.2827(12) 0.3643(7) 0.028(3) Uiso 1 1 d . . .
H41B H 0.0963 0.3100 0.3391 0.033 Uiso 1 1 calc R . .
C42B C 0.1461(15) 0.2758(12) 0.4223(7) 0.029(3) Uiso 1 1 d . . .
H42B H 0.0719 0.2965 0.4371 0.034 Uiso 1 1 calc R . .
C43B C 0.2423(14) 0.2384(12) 0.4571(7) 0.027(3) Uiso 1 1 d . . .
H43B H 0.2363 0.2356 0.4963 0.032 Uiso 1 1 calc R . .
C44B C 0.3460(13) 0.2054(11) 0.4358(6) 0.020(3) Uiso 1 1 d . . .
H44B H 0.4106 0.1786 0.4609 0.024 Uiso 1 1 calc R . .
O1B O 1.0422(10) 0.2543(8) 0.2449(5) 0.030(2) Uiso 1 1 d . . .
H2A H 1.0963 0.2134 0.2415 0.045 Uiso 1 1 calc R B 1

loop_
_atom_site_aniso_label
_atom_site_aniso_U_11
_atom_site_aniso_U_22
_atom_site_aniso_U_33
_atom_site_aniso_U_23
_atom_site_aniso_U_13
_atom_site_aniso_U_12
Pd1A 0.0122(4) 0.0062(5) 0.0095(5) 0.0012(4) -0.0009(3) 0.0048(3)
P1A 0.0129(14) 0.0042(15) 0.0105(15) 0.0020(13) 0.0006(12) 0.0014(12)
P2A 0.0129(14) 0.0080(16) 0.0103(16) 0.0006(13) -0.0006(12) 0.0047(12)
I1A 0.0262(5) 0.0173(5) 0.0152(5) 0.0009(4) 0.0006(3) 0.0146(4)
Pd1B 0.0123(4) 0.0043(5) 0.0081(5) 0.0024(4) -0.0005(3) -0.0003(3)
P1B 0.0112(14) 0.0069(16) 0.0098(15) 0.0015(13) -0.0016(12) 0.0038(12)
P2B 0.0133(14) 0.0064(16) 0.0085(15) 0.0005(13) -0.0009(12) 0.0035(12)
I1B 0.0232(4) 0.0152(5) 0.0143(4) 0.0017(4) -0.0018(3) -0.0081(3)

loop_
_atom_type_symbol
_atom_type_description
_atom_type_scat_dispersion_real
_atom_type_scat_dispersion_imag
_atom_type_scat_source
Pd Pd -0.9988 1.0072 'International Tables Vol C Tables 4.2.6.8 and 6.1.1.4'
P P 0.1023 0.0942 'International Tables Vol C Tables 4.2.6.8 and 6.1.1.4'
I I -0.4742 1.8119 'International Tables Vol C Tables 4.2.6.8 and 6.1.1.4'
C C 0.0033 0.0016 'International Tables Vol C Tables 4.2.6.8 and 6.1.1.4'
H H 0.0000 0.0000 'International Tables Vol C Tables 4.2.6.8 and 6.1.1.4'
O O 0.0106 0.0060 'International Tables Vol C Tables 4.2.6.8 and 6.1.1.4'

loop_
_geom_angle_atom_site_label_1
_geom_angle_atom_site_label_2
_geom_angle_atom_site_label_3
_geom_angle
C1A Pd1A P1A 86.3(4)
C1A Pd1A P2A 91.4(4)
P1A Pd1A P2A 176.22(12)
C1A Pd1A I1A 173.7(3)
P1A Pd1A I1A 90.07(9)
P2A Pd1A I1A 92.04(9)
C27A P1A C33A 107.8(6)
C27A P1A C39A 101.8(6)
C33A P1A C39A 104.1(6)
C27A P1A Pd1A 113.3(4)
C33A P1A Pd1A 110.9(4)
C39A P1A Pd1A 118.1(4)
C21A P2A C9A 101.5(6)
C21A P2A C15A 102.7(6)
C9A P2A C15A 105.2(6)
C21A P2A Pd1A 114.0(4)
C9A P2A Pd1A 121.3(4)
C15A P2A Pd1A 110.2(4)
C6A C1A C2A 116.7(11)
C6A C1A Pd1A 124.5(10)
C2A C1A Pd1A 118.6(9)
C3A C2A C1A 123.8(12)
C3A C2A H2AA 118.1
C1A C2A H2AA 118.1
C2A C3A C4A 118.8(13)
C2A C3A H3AA 120.6
C4A C3A H3AA 120.6
C3A C4A C5A 118.7(14)
C3A C4A H4AA 120.6
C5A C4A H4AA 120.6
C6A C5A C4A 121.9(13)
C6A C5A H5AA 119.1
C4A C5A H5AA 119.1
C5A C6A C1A 119.7(12)
C5A C6A C7A 118.8(12)
C1A C6A C7A 121.4(12)
C6A C7A C8A 114.7(12)
C6A C7A H7AA 108.6
C8A C7A H7AA 108.6
C6A C7A H7AB 108.6
C8A C7A H7AB 108.6
H7AA C7A H7AB 107.6
O1A C8A C7A 111.4(13)
O1A C8A H8AA 109.3
C7A C8A H8AA 109.3
O1A C8A H8AB 109.3
C7A C8A H8AB 109.3
H8AA C8A H8AB 108.0
C14A C9A C10A 119.2(12)
C14A C9A P2A 122.2(10)
C10A C9A P2A 118.6(9)
C11A C10A C9A 121.2(12)
C11A C10A H10A 119.4
C9A C10A H10A 119.4
C10A C11A C12A 119.9(13)
C10A C11A H11A 120.0
C12A C11A H11A 120.0
C13A C12A C11A 119.0(13)
C13A C12A H12A 120.5
C11A C12A H12A 120.5
C12A C13A C14A 121.2(13)
C12A C13A H13A 119.4
C14A C13A H13A 119.4
C9A C14A C13A 119.5(13)
C9A C14A H14A 120.2
C13A C14A H14A 120.2
C20A C15A C16A 120.3(12)
C20A C15A P2A 122.4(10)
C16A C15A P2A 116.8(9)
C17A C16A C15A 117.4(12)
C17A C16A H16A 121.3
C15A C16A H16A 121.3
C18A C17A C16A 122.1(14)
C18A C17A H17A 119.0
C16A C17A H17A 119.0
C17A C18A C19A 120.1(13)
C17A C18A H18A 120.0
C19A C18A H18A 120.0
C20A C19A C18A 118.5(13)
C20A C19A H19A 120.7
C18A C19A H19A 120.7
C15A C20A C19A 121.6(13)
C15A C20A H20A 119.2
C19A C20A H20A 119.2
C22A C21A C26A 120.5(12)
C22A C21A P2A 119.8(9)
C26A C21A P2A 119.3(10)
C21A C22A C23A 120.0(12)
C21A C22A H22A 120.0
C23A C22A H22A 120.0
C24A C23A C22A 118.8(13)
C24A C23A H23A 120.6
C22A C23A H23A 120.6
C25A C24A C23A 122.0(13)
C25A C24A H24A 119.0
C23A C24A H24A 119.0
C24A C25A C26A 118.9(13)
C24A C25A H25A 120.5
C26A C25A H25A 120.5
C25A C26A C21A 119.7(13)
C25A C26A H26A 120.1
C21A C26A H26A 120.1
C28A C27A C32A 117.6(12)
C28A C27A P1A 118.4(10)
C32A C27A P1A 123.9(9)
C29A C28A C27A 121.7(13)
C29A C28A H28A 119.1
C27A C28A H28A 119.1
C28A C29A C30A 119.6(13)
C28A C29A H29A 120.2
C30A C29A H29A 120.2
C31A C30A C29A 120.9(15)
C31A C30A H30A 119.6
C29A C30A H30A 119.6
C30A C31A C32A 120.4(14)
C30A C31A H31A 119.8
C32A C31A H31A 119.8
C31A C32A C27A 119.6(12)
C31A C32A H32A 120.2
C27A C32A H32A 120.2
C34A C33A C38A 118.2(12)
C34A C33A P1A 119.3(10)
C38A C33A P1A 122.5(10)
C35A C34A C33A 121.9(14)
C35A C34A H34A 119.1
C33A C34A H34A 119.1
C36A C35A C34A 119.3(15)
C36A C35A H35A 120.4
C34A C35A H35A 120.4
C35A C36A C37A 122.1(15)
C35A C36A H36A 118.9
C37A C36A H36A 118.9
C38A C37A C36A 118.9(14)
C38A C37A H37A 120.6
C36A C37A H37A 120.6
C37A C38A C33A 119.6(14)
C37A C38A H38A 120.2
C33A C38A H38A 120.2
C40A C39A C44A 118.5(12)
C40A C39A P1A 120.1(10)
C44A C39A P1A 121.4(10)
C41A C40A C39A 120.1(13)
C41A C40A H40A 119.9
C39A C40A H40A 119.9
C42A C41A C40A 120.1(14)
C42A C41A H41A 119.9
C40A C41A H41A 119.9
C41A C42A C43A 119.7(14)
C41A C42A H42A 120.2
C43A C42A H42A 120.2
C44A C43A C42A 120.6(14)
C44A C43A H43A 119.7
C42A C43A H43A 119.7
C43A C44A C39A 121.0(13)
C43A C44A H44A 119.5
C39A C44A H44A 119.5
C8A O1A H1AA 109.5
C1B Pd1B P1B 85.9(4)
C1B Pd1B P2B 91.9(4)
P1B Pd1B P2B 177.10(12)
C1B Pd1B I1B 174.0(4)
P1B Pd1B I1B 90.85(9)
P2B Pd1B I1B 91.53(9)
C33B P1B C39B 107.7(6)
C33B P1B C27B 101.2(6)
C39B P1B C27B 102.1(6)
C33B P1B Pd1B 112.6(4)
C39B P1B Pd1B 112.4(5)
C27B P1B Pd1B 119.5(4)
C21B P2B C15B 102.7(6)
C21B P2B C9B 106.1(6)
C15B P2B C9B 102.0(6)
C21B P2B Pd1B 109.2(4)
C15B P2B Pd1B 116.0(4)
C9B P2B Pd1B 119.2(4)
C2B C1B C6B 119.9(12)
C2B C1B Pd1B 116.9(10)
C6B C1B Pd1B 123.2(10)
C1B C2B C3B 120.4(13)
C1B C2B H2BA 119.8
C3B C2B H2BA 119.8
C4B C3B C2B 118.9(13)
C4B C3B H3BA 120.5
C2B C3B H3BA 120.5
C3B C4B C5B 120.9(13)
C3B C4B H4BA 119.5
C5B C4B H4BA 119.5
C4B C5B C6B 120.5(13)
C4B C5B H5BA 119.8
C6B C5B H5BA 119.8
C1B C6B C5B 119.2(12)
C1B C6B C7B 120.1(11)
C5B C6B C7B 120.6(11)
C8B C7B C8BA 61.5(18)
C8B C7B C6B 113.9(13)
C8BA C7B C6B 116.9(18)
C8B C7B H7BA 108.8
C8BA C7B H7BA 48.8
C6B C7B H7BA 108.8
C8B C7B H7BB 108.8
C8BA C7B H7BB 133.2
C6B C7B H7BB 108.8
H7BA C7B H7BB 107.7
O1B C8B C7B 116.3(15)
O1B C8B H8BA 108.2
C7B C8B H8BA 108.2
O1B C8B H8BB 108.2
C7B C8B H8BB 108.2
H8BA C8B H8BB 107.4
C7B C8BA O1B 110(3)
C7B C8BA H8B1 109.7
O1B C8BA H8B1 109.7
C7B C8BA H8B2 109.7
O1B C8BA H8B2 109.7
H8B1 C8BA H8B2 108.2
C10B C9B C14B 119.6(12)
C10B C9B P2B 122.2(10)
C14B C9B P2B 118.1(10)
C9B C10B C11B 119.7(12)
C9B C10B H10B 120.1
C11B C10B H10B 120.1
C12B C11B C10B 120.8(13)
C12B C11B H11B 119.6
C10B C11B H11B 119.6
C11B C12B C13B 118.6(14)
C11B C12B H12B 120.7
C13B C12B H12B 120.7
C12B C13B C14B 121.2(14)
C12B C13B H13B 119.4
C14B C13B H13B 119.4
C13B C14B C9B 119.9(13)
C13B C14B H14B 120.0
C9B C14B H14B 120.0
C20B C15B C16B 120.4(12)
C20B C15B P2B 120.4(9)
C16B C15B P2B 118.8(10)
C17B C16B C15B 119.7(13)
C17B C16B H16B 120.2
C15B C16B H16B 120.2
C16B C17B C18B 120.1(13)
C16B C17B H17B 119.9
C18B C17B H17B 119.9
C19B C18B C17B 118.7(12)
C19B C18B H18B 120.6
C17B C18B H18B 120.6
C20B C19B C18B 121.6(13)
C20B C19B H19B 119.2
C18B C19B H19B 119.2
C19B C20B C15B 119.3(12)
C19B C20B H20B 120.3
C15B C20B H20B 120.3
C22B C21B C26B 117.8(12)
C22B C21B P2B 119.4(10)
C26B C21B P2B 122.3(10)
C21B C22B C23B 122.5(12)
C21B C22B H22B 118.7
C23B C22B H22B 118.7
C22B C23B C24B 118.9(13)
C22B C23B H23B 120.5
C24B C23B H23B 120.5
C25B C24B C23B 119.9(13)
C25B C24B H24B 120.0
C23B C24B H24B 120.0
C24B C25B C26B 120.6(13)
C24B C25B H25C 119.7
C26B C25B H25C 119.7
C21B C26B C25B 120.2(12)
C21B C26B H26B 119.9
C25B C26B H26B 119.9
C32B C27B C28B 119.3(12)
C32B C27B P1B 121.8(10)
C28B C27B P1B 118.9(10)
C29B C28B C27B 120.3(14)
C29B C28B H28B 119.8
C27B C28B H28B 119.8
C28B C29B C30B 119.6(14)
C28B C29B H29B 120.2
C30B C29B H29B 120.2
C29B C30B C31B 120.4(13)
C29B C30B H30B 119.8
C31B C30B H30B 119.8
C32B C31B C30B 118.8(14)
C32B C31B H31B 120.6
C30B C31B H31B 120.6
C27B C32B C31B 121.5(13)
C27B C32B H32B 119.3
C31B C32B H32B 119.3
C34B C33B C38B 119.2(13)
C34B C33B P1B 117.6(11)
C38B C33B P1B 123.1(10)
C35B C34B C33B 121.8(14)
C35B C34B H34B 119.1
C33B C34B H34B 119.1
C34B C35B C36B 119.4(14)
C34B C35B H35B 120.3
C36B C35B H35B 120.3
C37B C36B C35B 120.2(15)
C37B C36B H36B 119.9
C35B C36B H36B 119.9
C36B C37B C38B 119.4(14)
C36B C37B H37B 120.3
C38B C37B H37B 120.3
C37B C38B C33B 119.9(13)
C37B C38B H38B 120.0
C33B C38B H38B 120.0
C40B C39B C44B 117.6(13)
C40B C39B P1B 120.4(11)
C44B C39B P1B 121.9(11)
C39B C40B C41B 121.5(14)
C39B C40B H40B 119.3
C41B C40B H40B 119.3
C40B C41B C42B 119.8(15)
C40B C41B H41B 120.1
C42B C41B H41B 120.1
C43B C42B C41B 118.2(15)
C43B C42B H42B 120.9
C41B C42B H42B 120.9
C44B C43B C42B 120.3(15)
C44B C43B H43B 119.8
C42B C43B H43B 119.8
C43B C44B C39B 122.4(14)
C43B C44B H44B 118.8
C39B C44B H44B 118.8
C8B O1B C8BA 60.8(17)
C8B O1B H2A 109.5
C8BA O1B H2A 103.4

loop_
_geom_bond_atom_site_label_1
_geom_bond_atom_site_label_2
_geom_bond_distance
Pd1A C1A 2.001(13)
Pd1A P1A 2.326(3)
Pd1A P2A 2.349(3)
Pd1A I1A 2.6973(14)
P1A C27A 1.799(13)
P1A C33A 1.824(12)
P1A C39A 1.829(13)
P2A C21A 1.825(13)
P2A C9A 1.841(13)
P2A C15A 1.844(13)
C1A C6A 1.414(17)
C1A C2A 1.432(18)
C2A C3A 1.348(19)
C2A H2AA 0.9500
C3A C4A 1.411(19)
C3A H3AA 0.9500
C4A C5A 1.41(2)
C4A H4AA 0.9500
C5A C6A 1.38(2)
C5A H5AA 0.9500
C6A C7A 1.531(19)
C7A C8A 1.56(2)
C7A H7AA 0.9900
C7A H7AB 0.9900
C8A O1A 1.41(2)
C8A H8AA 0.9900
C8A H8AB 0.9900
C9A C14A 1.376(18)
C9A C10A 1.423(19)
C10A C11A 1.37(2)
C10A H10A 0.9500
C11A C12A 1.400(19)
C11A H11A 0.9500
C12A C13A 1.40(2)
C12A H12A 0.9500
C13A C14A 1.40(2)
C13A H13A 0.9500
C14A H14A 0.9500
C15A C20A 1.364(18)
C15A C16A 1.420(18)
C16A C17A 1.407(19)
C16A H16A 0.9500
C17A C18A 1.34(2)
C17A H17A 0.9500
C18A C19A 1.42(2)
C18A H18A 0.9500
C19A C20A 1.381(19)
C19A H19A 0.9500
C20A H20A 0.9500
C21A C22A 1.385(19)
C21A C26A 1.410(17)
C22A C23A 1.411(19)
C22A H22A 0.9500
C23A C24A 1.394(18)
C23A H23A 0.9500
C24A C25A 1.39(2)
C24A H24A 0.9500
C25A C26A 1.405(19)
C25A H25A 0.9500
C26A H26A 0.9500
C27A C28A 1.416(17)
C27A C32A 1.421(18)
C28A C29A 1.37(2)
C28A H28A 0.9500
C29A C30A 1.39(2)
C29A H29A 0.9500
C30A C31A 1.37(2)
C30A H30A 0.9500
C31A C32A 1.41(2)
C31A H31A 0.9500
C32A H32A 0.9500
C33A C34A 1.41(2)
C33A C38A 1.416(19)
C34A C35A 1.36(2)
C34A H34A 0.9500
C35A C36A 1.34(2)
C35A H35A 0.9500
C36A C37A 1.42(2)
C36A H36A 0.9500
C37A C38A 1.38(2)
C37A H37A 0.9500
C38A H38A 0.9500
C39A C40A 1.400(19)
C39A C44A 1.404(18)
C40A C41A 1.39(2)
C40A H40A 0.9500
C41A C42A 1.39(2)
C41A H41A 0.9500
C42A C43A 1.39(2)
C42A H42A 0.9500
C43A C44A 1.36(2)
C43A H43A 0.9500
C44A H44A 0.9500
O1A H1AA 0.8400
Pd1B C1B 2.030(13)
Pd1B P1B 2.319(3)
Pd1B P2B 2.340(3)
Pd1B I1B 2.7105(13)
P1B C33B 1.831(14)
P1B C39B 1.834(14)
P1B C27B 1.839(12)
P2B C21B 1.813(13)
P2B C15B 1.830(13)
P2B C9B 1.840(13)
C1B C2B 1.37(2)
C1B C6B 1.394(18)
C2B C3B 1.42(2)
C2B H2BA 0.9500
C3B C4B 1.366(19)
C3B H3BA 0.9500
C4B C5B 1.37(2)
C4B H4BA 0.9500
C5B C6B 1.400(19)
C5B H5BA 0.9500
C6B C7B 1.564(18)
C7B C8B 1.48(2)
C7B C8BA 1.49(4)
C7B H7BA 0.9900
C7B H7BB 0.9900
C8B O1B 1.44(2)
C8B H8BA 0.9900
C8B H8BB 0.9900
C8BA O1B 1.54(4)
C8BA H8B1 0.9900
C8BA H8B2 0.9900
C9B C10B 1.386(18)
C9B C14B 1.395(19)
C10B C11B 1.413(19)
C10B H10B 0.9500
C11B C12B 1.39(2)
C11B H11B 0.9500
C12B C13B 1.39(2)
C12B H12B 0.9500
C13B C14B 1.39(2)
C13B H13B 0.9500
C14B H14B 0.9500
C15B C20B 1.394(19)
C15B C16B 1.397(18)
C16B C17B 1.396(19)
C16B H16B 0.9500
C17B C18B 1.41(2)
C17B H17B 0.9500
C18B C19B 1.395(19)
C18B H18B 0.9500
C19B C20B 1.379(19)
C19B H19B 0.9500
C20B H20B 0.9500
C21B C22B 1.374(19)
C21B C26B 1.411(17)
C22B C23B 1.40(2)
C22B H22B 0.9500
C23B C24B 1.406(19)
C23B H23B 0.9500
C24B C25B 1.36(2)
C24B H24B 0.9500
C25B C26B 1.413(19)
C25B H25C 0.9500
C26B H26B 0.9500
C27B C32B 1.383(19)
C27B C28B 1.410(19)
C28B C29B 1.38(2)
C28B H28B 0.9500
C29B C30B 1.40(2)
C29B H29B 0.9500
C30B C31B 1.41(2)
C30B H30B 0.9500
C31B C32B 1.387(19)
C31B H31B 0.9500
C32B H32B 0.9500
C33B C34B 1.375(19)
C33B C38B 1.402(19)
C34B C35B 1.36(2)
C34B H34B 0.9500
C35B C36B 1.40(2)
C35B H35B 0.9500
C36B C37B 1.39(2)
C36B H36B 0.9500
C37B C38B 1.39(2)
C37B H37B 0.9500
C38B H38B 0.9500
C39B C40B 1.366(19)
C39B C44B 1.38(2)
C40B C41B 1.38(2)
C40B H40B 0.9500
C41B C42B 1.40(2)
C41B H41B 0.9500
C42B C43B 1.37(2)
C42B H42B 0.9500
C43B C44B 1.36(2)
C43B H43B 0.9500
C44B H44B 0.9500
O1B H2A 0.8400

loop_
_geom_hbond_atom_site_label_D
_geom_hbond_atom_site_label_H
_geom_hbond_atom_site_label_A
_geom_hbond_distance_DH
_geom_hbond_distance_HA
_geom_hbond_distance_DA
_geom_hbond_angle_DHA
_geom_hbond_site_symmetry_A
O1B H2A I1B 0.84 3.25 4.068(11) 166.1 1_655

loop_
_geom_torsion_atom_site_label_1
_geom_torsion_atom_site_label_2
_geom_torsion_atom_site_label_3
_geom_torsion_atom_site_label_4
_geom_torsion
C1A Pd1A P1A C27A -141.4(6)
P2A Pd1A P1A C27A 167.8(18)
I1A Pd1A P1A C27A 43.7(4)
C1A Pd1A P1A C33A 97.2(6)
P2A Pd1A P1A C33A 46.4(19)
I1A Pd1A P1A C33A -77.6(5)
C1A Pd1A P1A C39A -22.6(6)
P2A Pd1A P1A C39A -73.4(19)
I1A Pd1A P1A C39A 162.5(5)
C1A Pd1A P2A C21A -98.4(6)
P1A Pd1A P2A C21A -47.8(19)
I1A Pd1A P2A C21A 76.2(5)
C1A Pd1A P2A C9A 23.3(6)
P1A Pd1A P2A C9A 74.0(19)
I1A Pd1A P2A C9A -162.0(5)
C1A Pd1A P2A C15A 146.7(5)
P1A Pd1A P2A C15A -162.6(18)
I1A Pd1A P2A C15A -38.6(4)
P1A Pd1A C1A C6A 86.9(11)
P2A Pd1A C1A C6A -96.0(11)
I1A Pd1A C1A C6A 141(3)
P1A Pd1A C1A C2A -87.6(10)
P2A Pd1A C1A C2A 89.5(10)
I1A Pd1A C1A C2A -33(4)
C6A C1A C2A C3A 4(2)
Pd1A C1A C2A C3A 179.2(11)
C1A C2A C3A C4A -1(2)
C2A C3A C4A C5A -5(2)
C3A C4A C5A C6A 6(2)
C4A C5A C6A C1A -2(2)
C4A C5A C6A C7A 179.8(13)
C2A C1A C6A C5A -2.8(19)
Pd1A C1A C6A C5A -177.4(10)
C2A C1A C6A C7A 175.0(12)
Pd1A C1A C6A C7A 0.4(18)
C5A C6A C7A C8A -84.9(16)
C1A C6A C7A C8A 97.3(16)
C6A C7A C8A O1A 50.1(17)
C21A P2A C9A C14A -111.0(12)
C15A P2A C9A C14A -4.3(13)
Pd1A P2A C9A C14A 121.5(11)
C21A P2A C9A C10A 68.3(12)
C15A P2A C9A C10A 175.0(11)
Pd1A P2A C9A C10A -59.3(12)
C14A C9A C10A C11A -1(2)
P2A C9A C10A C11A 179.6(11)
C9A C10A C11A C12A 1(2)
C10A C11A C12A C13A 0(2)
C11A C12A C13A C14A 0(2)
C10A C9A C14A C13A 1(2)
P2A C9A C14A C13A -180.0(11)
C12A C13A C14A C9A 0(2)
C21A P2A C15A C20A -3.1(13)
C9A P2A C15A C20A -108.9(12)
Pd1A P2A C15A C20A 118.8(11)
C21A P2A C15A C16A -174.7(10)
C9A P2A C15A C16A 79.5(11)
Pd1A P2A C15A C16A -52.9(10)
C20A C15A C16A C17A 2.0(19)
P2A C15A C16A C17A 173.8(10)
C15A C16A C17A C18A -4(2)
C16A C17A C18A C19A 3(2)
C17A C18A C19A C20A -1(2)
C16A C15A C20A C19A 0(2)
P2A C15A C20A C19A -171.1(10)
C18A C19A C20A C15A -1(2)
C9A P2A C21A C22A 34.4(12)
C15A P2A C21A C22A -74.2(12)
Pd1A P2A C21A C22A 166.6(9)
C9A P2A C21A C26A -153.6(10)
C15A P2A C21A C26A 97.8(11)
Pd1A P2A C21A C26A -21.4(12)
C26A C21A C22A C23A -1(2)
P2A C21A C22A C23A 171.4(10)
C21A C22A C23A C24A -0.3(19)
C22A C23A C24A C25A 2(2)
C23A C24A C25A C26A -4(2)
C24A C25A C26A C21A 3(2)
C22A C21A C26A C25A -0.7(19)
P2A C21A C26A C25A -172.6(10)
C33A P1A C27A C28A 162.0(10)
C39A P1A C27A C28A -88.9(11)
Pd1A P1A C27A C28A 38.9(11)
C33A P1A C27A C32A -22.3(12)
C39A P1A C27A C32A 86.8(11)
Pd1A P1A C27A C32A -145.4(10)
C32A C27A C28A C29A -5.0(19)
P1A C27A C28A C29A 171.0(11)
C27A C28A C29A C30A 4(2)
C28A C29A C30A C31A -1(2)
C29A C30A C31A C32A -1(2)
C30A C31A C32A C27A 0(2)
C28A C27A C32A C31A 3.0(19)
P1A C27A C32A C31A -172.8(10)
C27A P1A C33A C34A -113.3(12)
C39A P1A C33A C34A 139.2(11)
Pd1A P1A C33A C34A 11.3(12)
C27A P1A C33A C38A 69.2(13)
C39A P1A C33A C38A -38.3(13)
Pd1A P1A C33A C38A -166.2(10)
C38A C33A C34A C35A -3(2)
P1A C33A C34A C35A 179.9(12)
C33A C34A C35A C36A 1(2)
C34A C35A C36A C37A 1(2)
C35A C36A C37A C38A -1(2)
C36A C37A C38A C33A -1(2)
C34A C33A C38A C37A 3(2)
P1A C33A C38A C37A -179.8(11)
C27A P1A C39A C40A -153.9(11)
C33A P1A C39A C40A -41.9(12)
Pd1A P1A C39A C40A 81.5(11)
C27A P1A C39A C44A 29.1(12)
C33A P1A C39A C44A 141.1(11)
Pd1A P1A C39A C44A -95.5(11)
C44A C39A C40A C41A 1(2)
P1A C39A C40A C41A -176.5(11)
C39A C40A C41A C42A 0(2)
C40A C41A C42A C43A 0(2)
C41A C42A C43A C44A 1(2)
C42A C43A C44A C39A -1(2)
C40A C39A C44A C43A 0(2)
P1A C39A C44A C43A 177.0(11)
C1B Pd1B P1B C33B -138.7(6)
P2B Pd1B P1B C33B -99(2)
I1B Pd1B P1B C33B 46.4(5)
C1B Pd1B P1B C39B 99.4(6)
P2B Pd1B P1B C39B 139(2)
I1B Pd1B P1B C39B -75.5(5)
C1B Pd1B P1B C27B -20.2(6)
P2B Pd1B P1B C27B 20(2)
I1B Pd1B P1B C27B 164.9(5)
C1B Pd1B P2B C21B 140.1(6)
P1B Pd1B P2B C21B 100(2)
I1B Pd1B P2B C21B -44.9(4)
C1B Pd1B P2B C15B -104.4(6)
P1B Pd1B P2B C15B -144(2)
I1B Pd1B P2B C15B 70.6(5)
C1B Pd1B P2B C9B 18.0(6)
P1B Pd1B P2B C9B -22(2)
I1B Pd1B P2B C9B -167.0(5)
P1B Pd1B C1B C2B -87.7(11)
P2B Pd1B C1B C2B 94.2(11)
I1B Pd1B C1B C2B -30(5)
P1B Pd1B C1B C6B 92.4(12)
P2B Pd1B C1B C6B -85.7(12)
I1B Pd1B C1B C6B 150(3)
C6B C1B C2B C3B -2(2)
Pd1B C1B C2B C3B 178.4(11)
C1B C2B C3B C4B 0(2)
C2B C3B C4B C5B 0(2)
C3B C4B C5B C6B 3(2)
C2B C1B C6B C5B 4(2)
Pd1B C1B C6B C5B -176.2(10)
C2B C1B C6B C7B -179.5(13)
Pd1B C1B C6B C7B 0.5(18)
C4B C5B C6B C1B -4(2)
C4B C5B C6B C7B 178.9(13)
C1B C6B C7B C8B 132.9(15)
C5B C6B C7B C8B -50.5(18)
C1B C6B C7B C8BA -158(2)
C5B C6B C7B C8BA 18(3)
C8BA C7B C8B O1B -29(2)
C6B C7B C8B O1B 80.3(19)
C8B C7B C8BA O1B 25.2(18)
C6B C7B C8BA O1B -79(3)
C21B P2B C9B C10B -5.5(13)
C15B P2B C9B C10B -112.7(11)
Pd1B P2B C9B C10B 118.1(10)
C21B P2B C9B C14B 178.2(10)
C15B P2B C9B C14B 71.0(11)
Pd1B P2B C9B C14B -58.1(12)
C14B C9B C10B C11B -2(2)
P2B C9B C10B C11B -178.0(10)
C9B C10B C11B C12B 2(2)
C10B C11B C12B C13B -2(2)
C11B C12B C13B C14B 2(2)
C12B C13B C14B C9B -2(2)
C10B C9B C14B C13B 2(2)
P2B C9B C14B C13B 178.2(11)
C21B P2B C15B C20B -73.7(11)
C9B P2B C15B C20B 36.1(11)
Pd1B P2B C15B C20B 167.3(9)
C21B P2B C15B C16B 99.7(11)
C9B P2B C15B C16B -150.4(10)
Pd1B P2B C15B C16B -19.3(12)
C20B C15B C16B C17B 2(2)
P2B C15B C16B C17B -171.8(10)
C15B C16B C17B C18B 1(2)
C16B C17B C18B C19B -3(2)
C17B C18B C19B C20B 3(2)
C18B C19B C20B C15B 0(2)
C16B C15B C20B C19B -1.9(19)
P2B C15B C20B C19B 171.5(10)
C15B P2B C21B C22B -175.6(11)
C9B P2B C21B C22B 77.7(12)
Pd1B P2B C21B C22B -52.0(12)
C15B P2B C21B C26B -3.5(12)
C9B P2B C21B C26B -110.1(11)
Pd1B P2B C21B C26B 120.2(10)
C26B C21B C22B C23B -1(2)
P2B C21B C22B C23B 171.8(11)
C21B C22B C23B C24B 0(2)
C22B C23B C24B C25B 0(2)
C23B C24B C25B C26B 1(2)
C22B C21B C26B C25B 1.3(19)
P2B C21B C26B C25B -171.0(11)
C24B C25B C26B C21B -1(2)
C33B P1B C27B C32B 25.6(13)
C39B P1B C27B C32B 136.7(12)
Pd1B P1B C27B C32B -98.6(12)
C33B P1B C27B C28B -158.0(11)
C39B P1B C27B C28B -46.9(12)
Pd1B P1B C27B C28B 77.8(11)
C32B C27B C28B C29B -3(2)
P1B C27B C28B C29B -179.1(11)
C27B C28B C29B C30B 0(2)
C28B C29B C30B C31B 1(2)
C29B C30B C31B C32B 1(2)
C28B C27B C32B C31B 4(2)
P1B C27B C32B C31B -179.1(11)
C30B C31B C32B C27B -3(2)
C39B P1B C33B C34B 163.4(10)
C27B P1B C33B C34B -89.8(11)
Pd1B P1B C33B C34B 38.9(11)
C39B P1B C33B C38B -20.5(12)
C27B P1B C33B C38B 86.3(11)
Pd1B P1B C33B C38B -145.0(10)
C38B C33B C34B C35B -3(2)
P1B C33B C34B C35B 173.6(11)
C33B C34B C35B C36B 3(2)
C34B C35B C36B C37B 0(2)
C35B C36B C37B C38B -3(2)
C36B C37B C38B C33B 3(2)
C34B C33B C38B C37B -0.5(19)
P1B C33B C38B C37B -176.6(10)
C33B P1B C39B C40B -112.4(12)
C27B P1B C39B C40B 141.5(12)
Pd1B P1B C39B C40B 12.2(13)
C33B P1B C39B C44B 69.7(13)
C27B P1B C39B C44B -36.4(13)
Pd1B P1B C39B C44B -165.7(11)
C44B C39B C40B C41B -2(2)
P1B C39B C40B C41B -179.9(12)
C39B C40B C41B C42B 1(2)
C40B C41B C42B C43B 2(2)
C41B C42B C43B C44B -3(2)
C42B C43B C44B C39B 1(2)
C40B C39B C44B C43B 1(2)
P1B C39B C44B C43B 179.0(12)
C7B C8B O1B C8BA 28(2)
C7B C8BA O1B C8B -26.0(19)
